data_7239515
loop_
_publ_author_name
'Fan, Xiaoyun'
'Pan, Shilie'
'Guo, Jing'
'Hou, Xueling'
'Han, Jian'
'Zhang, Fangfang'
'Li, Feng'
'Poeppelmeier, Kenneth R.'

_publ_section_title
;
 New tartratoborates: synthesis, structure, and characterization of
 non-centrosymmetric ASr[C4H2O6B(OH)2]&#x00B7;4H2O (A = K+, Rb+)
;
_journal_issue 35
_journal_name_full 'Journal of Materials Chemistry A'
_journal_page_first 10389
_journal_paper_doi 10.1039/c3ta10474e
_journal_volume 1
_journal_year 2013
_chemical_absolute_configuration rmad
_chemical_formula_sum 'C4 H12 B O12 Rb Sr'
_chemical_formula_weight 436.04
_space_group_IT_number 1
_space_group_name_Hall 'P 1'
_space_group_name_H-M_alt 'P 1'
_symmetry_cell_setting triclinic
_symmetry_space_group_name_H-M 'P 1'
_atom_sites_solution_hydrogens geom
_atom_sites_solution_primary direct
_atom_sites_solution_secondary difmap
_audit_creation_method SHELXL-97
_cell_angle_alpha 84.753(2)
_cell_angle_beta 77.266(2)
_cell_angle_gamma 73.183(2)
_cell_formula_units_Z 1
_cell_length_a 6.4606(11)
_cell_length_b 7.0808(12)
_cell_length_c 7.1089(12)
_cell_measurement_reflns_used 1868
_cell_measurement_temperature 296(2)
_cell_measurement_theta_max 28.25
_cell_measurement_theta_min 3
_cell_volume 303.51(9)
_computing_cell_refinement 'Bruker SMART'
_computing_data_collection 'Bruker SMART'
_computing_data_reduction 'Bruker SAINT'
_computing_molecular_graphics 'Bruker SHELXTL'
_computing_publication_material 'Bruker SHELXTL'
_computing_structure_refinement 'SHELXL-97 (Sheldrick, 1997)'
_computing_structure_solution 'SHELXS-97 (Sheldrick, 1990)'
_diffrn_ambient_temperature 296(2)
_diffrn_measured_fraction_theta_full 0.992
_diffrn_measured_fraction_theta_max 0.992
_diffrn_measurement_device_type 'CCD area detector'
_diffrn_measurement_method 'phi and omega scans'
_diffrn_radiation_monochromator graphite
_diffrn_radiation_source 'fine-focus sealed tube'
_diffrn_radiation_type MoK\a
_diffrn_radiation_wavelength 0.71073
_diffrn_reflns_av_R_equivalents 0.0179
_diffrn_reflns_av_sigmaI/netI 0.0744
_diffrn_reflns_limit_h_max 7
_diffrn_reflns_limit_h_min -7
_diffrn_reflns_limit_k_max 8
_diffrn_reflns_limit_k_min -8
_diffrn_reflns_limit_l_max 8
_diffrn_reflns_limit_l_min -8
_diffrn_reflns_number 2228
_diffrn_reflns_theta_full 25.47
_diffrn_reflns_theta_max 25.47
_diffrn_reflns_theta_min 2.94
_exptl_absorpt_coefficient_mu 8.484
_exptl_absorpt_correction_T_max 0.7849
_exptl_absorpt_correction_T_min 0.2689
_exptl_absorpt_correction_type multi-scan
_exptl_absorpt_process_details sadabs
_exptl_crystal_colour colorless
_exptl_crystal_density_diffrn 2.386
_exptl_crystal_density_meas ?
_exptl_crystal_density_method 'not measured'
_exptl_crystal_description block
_exptl_crystal_F_000 212
_exptl_crystal_size_max 0.21
_exptl_crystal_size_mid 0.15
_exptl_crystal_size_min 0.03
_refine_diff_density_max 0.502
_refine_diff_density_min -0.550
_refine_diff_density_rms 0.083
_refine_ls_abs_structure_details 'Flack H D (1983), Acta Cryst. A39, 876-881'
_refine_ls_abs_structure_Flack 0.018(9)
_refine_ls_extinction_coef 0.008(3)
_refine_ls_extinction_expression Fc^*^=kFc[1+0.001xFc^2^\l^3^/sin(2\q)]^-1/4^
_refine_ls_extinction_method SHELXL
_refine_ls_goodness_of_fit_ref 0.712
_refine_ls_hydrogen_treatment mixed
_refine_ls_matrix_type full
_refine_ls_number_parameters 185
_refine_ls_number_reflns 1968
_refine_ls_number_restraints 3
_refine_ls_restrained_S_all 0.711
_refine_ls_R_factor_all 0.0245
_refine_ls_R_factor_gt 0.0231
_refine_ls_shift/su_max 0
_refine_ls_shift/su_mean 0
_refine_ls_structure_factor_coef Fsqd
_refine_ls_weighting_details 'calc w=1/[\s^2^(Fo^2^)+(0.0000P)^2^+0.0000P] where P=(Fo^2^+2Fc^2^)/3'
_refine_ls_weighting_scheme calc
_refine_ls_wR_factor_gt 0.0556
_refine_ls_wR_factor_ref 0.0563
_reflns_number_gt 1887
_reflns_number_total 1968
_reflns_threshold_expression >2sigma(I)
_cod_data_source_file c3ta10474e.txt
_cod_data_source_block c
_cod_depositor_comments
;
The following automatic conversions were performed:

data item '_exptl_crystal_density_meas' value 'not measured' was
changed to '?' -- the value is perceived as not measured.

Automatic conversion script
Id: cif_fix_values 6909 2019-04-08 15:41:33Z antanas 
;
_cod_original_sg_symbol_H-M P1
_cod_database_code 7239515

loop_
_symmetry_equiv_pos_as_xyz
'x, y, z'

loop_
_atom_site_label
_atom_site_type_symbol
_atom_site_fract_x
_atom_site_fract_y
_atom_site_fract_z
_atom_site_U_iso_or_equiv
_atom_site_adp_type
_atom_site_occupancy
_atom_site_symmetry_multiplicity
_atom_site_calc_flag
_atom_site_refinement_flags
Rb1 Rb 0.02719(8) 0.52943(7) 1.15193(7) 0.0332(2) Uani 1 1 d .
Sr1 Sr 0.71385(5) 0.34449(4) 0.70426(4) 0.01426(14) Uani 1 1 d .
O1 O -0.3007(6) 0.6836(5) 0.8369(5) 0.0268(8) Uani 1 1 d .
O2 O -0.2190(5) 0.9716(5) 0.7955(5) 0.0213(7) Uani 1 1 d .
O3 O 0.0499(5) 0.5081(4) 0.5586(5) 0.0148(7) Uani 1 1 d .
O4 O 0.2903(5) 0.5282(5) 0.7591(5) 0.0151(8) Uani 1 1 d .
O5 O 0.5830(6) 0.6101(5) 0.4395(5) 0.0251(8) Uani 1 1 d .
O6 O 0.3636(7) 0.9124(6) 0.4010(6) 0.0206(9) Uani 1 1 d .
O7 O 0.0864(7) 0.2753(6) 0.8159(7) 0.0235(10) Uani 1 1 d .
O8 O 0.4084(6) 0.2540(6) 0.5574(6) 0.0245(9) Uani 1 1 d .
O9 O 0.5424(14) 0.3827(11) 1.1005(11) 0.0438(16) Uani 1 1 d .
H1 H 0.5848 0.4449 1.1904 0.066 Uiso 1 1 d R
O10 O 0.2892(7) 0.9117(8) 1.0219(7) 0.0563(14) Uani 1 1 d .
H2 H 0.4154 0.8656 0.9617 0.084 Uiso 1 1 d R
H3 H 0.2847 0.9054 1.1405 0.084 Uiso 1 1 d R
O11 O -0.2332(6) 0.9599(6) 1.1959(5) 0.0316(9) Uani 1 1 d .
H4 H -0.3616 0.9676 1.2487 0.047 Uiso 1 1 d R
H5 H -0.2240 1.0321 1.0976 0.047 Uiso 1 1 d R
O12 O 0.9503(6) 0.1819(5) 0.3813(5) 0.0239(8) Uani 1 1 d .
H6 H 1.0748 0.1151 0.3962 0.036 Uiso 1 1 d R
H7 H 0.9074 0.1316 0.3012 0.036 Uiso 1 1 d R
C1 C -0.1857(7) 0.7945(7) 0.7540(7) 0.0150(10) Uani 1 1 d .
C2 C 0.0164(7) 0.7101(7) 0.5954(7) 0.0146(9) Uani 1 1 d .
H8 H 0.0028 0.7892 0.4759 0.017 Uiso 1 1 calc R
C3 C 0.2313(7) 0.7140(6) 0.6581(6) 0.0129(9) Uani 1 1 d .
H9 H 0.1959 0.8207 0.7486 0.016 Uiso 1 1 calc R
C4 C 0.4076(8) 0.7451(7) 0.4879(7) 0.0154(10) Uani 1 1 d .
B1 B 0.2134(10) 0.3798(8) 0.6733(9) 0.0175(12) Uani 1 1 d .
H10 H 0.128(9) 0.218(8) 0.861(8) 0.000(17) Uiso 1 1 d .
H11 H 0.392(12) 0.175(10) 0.557(11) 0.04(2) Uiso 1 1 d .
H12 H 0.511(18) 0.339(14) 1.137(14) 0.03(4) Uiso 1 1 d .

loop_
_atom_site_aniso_label
_atom_site_aniso_U_11
_atom_site_aniso_U_22
_atom_site_aniso_U_33
_atom_site_aniso_U_23
_atom_site_aniso_U_13
_atom_site_aniso_U_12
Rb1 0.0402(4) 0.0326(4) 0.0227(4) -0.0024(3) -0.0020(3) -0.0064(3)
Sr1 0.0124(2) 0.0102(2) 0.0196(3) -0.00063(19) -0.0032(2) -0.00247(17)
O1 0.0228(19) 0.0174(18) 0.036(2) -0.0086(16) 0.0095(17) -0.0082(15)
O2 0.0247(18) 0.0100(16) 0.0248(19) -0.0061(14) 0.0002(15) -0.0002(14)
O3 0.0155(16) 0.0088(15) 0.0203(17) -0.0056(13) -0.0072(14) 0.0006(12)
O4 0.0176(18) 0.0112(17) 0.0178(19) -0.0004(14) -0.0083(15) -0.0024(14)
O5 0.0197(18) 0.0194(18) 0.028(2) 0.0051(15) 0.0009(15) 0.0010(14)
O6 0.0216(16) 0.0134(19) 0.022(2) 0.0018(16) -0.0009(16) -0.0017(14)
O7 0.023(2) 0.016(2) 0.032(2) 0.0078(19) -0.0121(19) -0.0039(17)
O8 0.0156(19) 0.016(2) 0.043(2) -0.0115(18) -0.0056(16) -0.0024(16)
O9 0.056(4) 0.038(3) 0.039(3) 0.007(3) -0.016(3) -0.013(3)
O10 0.035(3) 0.088(4) 0.034(2) -0.023(2) -0.007(2) 0.006(2)
O11 0.036(2) 0.039(2) 0.022(2) -0.0009(17) -0.0001(17) -0.0182(18)
O12 0.0224(18) 0.0191(19) 0.031(2) -0.0033(16) -0.0087(16) -0.0032(15)
C1 0.013(2) 0.012(2) 0.021(2) 0.0012(18) -0.011(2) -0.0001(18)
C2 0.016(2) 0.012(2) 0.015(2) 0.0013(18) -0.0037(19) -0.0014(18)
C3 0.014(2) 0.010(2) 0.014(2) -0.0005(18) -0.0026(19) -0.0018(17)
C4 0.017(2) 0.018(2) 0.013(2) -0.0015(19) -0.0043(19) -0.0069(19)
B1 0.015(2) 0.012(3) 0.027(3) -0.008(2) -0.004(2) -0.003(2)

loop_
_atom_type_symbol
_atom_type_description
_atom_type_scat_dispersion_real
_atom_type_scat_dispersion_imag
_atom_type_scat_source
C C 0.0033 0.0016 'International Tables Vol C Tables 4.2.6.8 and 6.1.1.4'
H H 0.0000 0.0000 'International Tables Vol C Tables 4.2.6.8 and 6.1.1.4'
B B 0.0013 0.0007 'International Tables Vol C Tables 4.2.6.8 and 6.1.1.4'
O O 0.0106 0.0060 'International Tables Vol C Tables 4.2.6.8 and 6.1.1.4'
Rb Rb -0.9393 2.9676 'International Tables Vol C Tables 4.2.6.8 and 6.1.1.4'
Sr Sr -1.5307 3.2498 'International Tables Vol C Tables 4.2.6.8 and 6.1.1.4'

loop_
_geom_angle_atom_site_label_1
_geom_angle_atom_site_label_2
_geom_angle_atom_site_label_3
_geom_angle
_geom_angle_site_symmetry_1
_geom_angle_site_symmetry_3
O3 Rb1 O12 62.12(9) 1_556 1_456
O3 Rb1 O4 143.51(9) 1_556 .
O12 Rb1 O4 125.96(10) 1_456 .
O3 Rb1 O7 142.30(11) 1_556 .
O12 Rb1 O7 83.50(11) 1_456 .
O4 Rb1 O7 49.09(10) . .
O3 Rb1 O11 89.10(9) 1_556 .
O12 Rb1 O11 129.52(10) 1_456 .
O4 Rb1 O11 102.22(9) . .
O7 Rb1 O11 126.76(11) . .
O3 Rb1 O5 64.06(9) 1_556 1_456
O12 Rb1 O5 65.81(9) 1_456 1_456
O4 Rb1 O5 151.67(9) . 1_456
O7 Rb1 O5 117.23(11) . 1_456
O11 Rb1 O5 64.33(10) . 1_456
O3 Rb1 O9 82.22(15) 1_556 .
O12 Rb1 O9 94.70(16) 1_456 .
O4 Rb1 O9 62.46(15) . .
O7 Rb1 O9 85.92(16) . .
O11 Rb1 O9 123.22(17) . .
O5 Rb1 O9 145.86(15) 1_456 .
O3 Rb1 O1 144.94(9) 1_556 .
O12 Rb1 O1 112.91(9) 1_456 .
O4 Rb1 O1 69.69(9) . .
O7 Rb1 O1 60.93(10) . .
O11 Rb1 O1 67.29(9) . .
O5 Rb1 O1 82.00(9) 1_456 .
O9 Rb1 O1 132.13(15) . .
O3 Rb1 C2 23.56(9) 1_556 1_556
O12 Rb1 C2 84.36(10) 1_456 1_556
O4 Rb1 C2 136.45(10) . 1_556
O7 Rb1 C2 165.56(12) . 1_556
O11 Rb1 C2 67.44(10) . 1_556
O5 Rb1 C2 64.07(10) 1_456 1_556
O9 Rb1 C2 87.30(15) . 1_556
O1 Rb1 C2 131.77(9) . 1_556
O3 Rb1 O10 95.64(9) 1_556 .
O12 Rb1 O10 153.47(10) 1_456 .
O4 Rb1 O10 63.19(10) . .
O7 Rb1 O10 112.04(11) . .
O11 Rb1 O10 58.78(10) . .
O5 Rb1 O10 119.55(10) 1_456 .
O9 Rb1 O10 66.42(17) . .
O1 Rb1 O10 93.59(9) . .
C2 Rb1 O10 76.60(10) 1_556 .
O3 Rb1 Sr1 38.81(6) 1_556 1_456
O12 Rb1 Sr1 36.91(7) 1_456 1_456
O4 Rb1 Sr1 162.81(7) . 1_456
O7 Rb1 Sr1 116.99(8) . 1_456
O11 Rb1 Sr1 94.62(7) . 1_456
O5 Rb1 Sr1 37.62(6) 1_456 1_456
O9 Rb1 Sr1 110.75(14) . 1_456
O1 Rb1 Sr1 114.76(6) . 1_456
C2 Rb1 Sr1 54.18(8) 1_556 1_456
O10 Rb1 Sr1 130.60(7) . 1_456
O3 Rb1 Sr1 145.00(6) 1_556 1_455
O12 Rb1 Sr1 86.54(7) 1_456 1_455
O4 Rb1 Sr1 67.22(7) . 1_455
O7 Rb1 Sr1 32.22(8) . 1_455
O11 Rb1 Sr1 100.81(7) . 1_455
O5 Rb1 Sr1 90.01(7) 1_456 1_455
O9 Rb1 Sr1 117.72(13) . 1_455
O1 Rb1 Sr1 34.26(6) . 1_455
C2 Rb1 Sr1 154.02(7) 1_556 1_455
O10 Rb1 Sr1 118.29(7) . 1_455
Sr1 Rb1 Sr1 106.467(17) 1_456 1_455
O3 Rb1 H10 132.4(10) 1_556 .
O12 Rb1 H10 75.7(10) 1_456 .
O4 Rb1 H10 53.6(11) . .
O7 Rb1 H10 10.2(10) . .
O11 Rb1 H10 137.0(10) . .
O5 Rb1 H10 118.2(11) 1_456 .
O9 Rb1 H10 80.2(11) . .
O1 Rb1 H10 70.6(10) . .
C2 Rb1 H10 155.3(10) 1_556 .
O10 Rb1 H10 116.6(11) . .
Sr1 Rb1 H10 110.9(11) 1_456 .
Sr1 Rb1 H10 39.9(10) 1_455 .
O3 Rb1 H12 78.2(19) 1_556 .
O12 Rb1 H12 86.7(16) 1_456 .
O4 Rb1 H12 67.8(18) . .
O7 Rb1 H12 85(2) . .
O11 Rb1 H12 129.5(19) . .
O5 Rb1 H12 140.3(17) 1_456 .
O9 Rb1 H12 8.0(17) . .
O1 Rb1 H12 136.8(19) . .
C2 Rb1 H12 86(2) 1_556 .
O10 Rb1 H12 74.0(17) . .
Sr1 Rb1 H12 103.9(17) 1_456 .
Sr1 Rb1 H12 117(2) 1_455 .
H10 Rb1 H12 78(2) . .
O2 Sr1 O7 80.16(12) 1_645 1_655
O2 Sr1 O12 78.21(10) 1_645 .
O7 Sr1 O12 86.06(12) 1_655 .
O2 Sr1 O4 111.41(11) 1_645 .
O7 Sr1 O4 148.47(12) 1_655 .
O12 Sr1 O4 124.41(11) . .
O2 Sr1 O1 142.44(11) 1_645 1_655
O7 Sr1 O1 76.05(12) 1_655 1_655
O12 Sr1 O1 127.84(11) . 1_655
O4 Sr1 O1 78.02(11) . 1_655
O2 Sr1 O5 142.36(11) 1_645 .
O7 Sr1 O5 125.23(13) 1_655 .
O12 Sr1 O5 76.79(11) . .
O4 Sr1 O5 63.12(11) . .
O1 Sr1 O5 74.95(12) 1_655 .
O2 Sr1 O8 78.21(12) 1_645 .
O7 Sr1 O8 155.58(13) 1_655 .
O12 Sr1 O8 78.57(11) . .
O4 Sr1 O8 52.90(11) . .
O1 Sr1 O8 128.36(12) 1_655 .
O5 Sr1 O8 69.60(12) . .
O2 Sr1 O3 122.38(10) 1_645 1_655
O7 Sr1 O3 52.49(12) 1_655 1_655
O12 Sr1 O3 68.84(10) . 1_655
O4 Sr1 O3 126.17(10) . 1_655
O1 Sr1 O3 61.33(10) 1_655 1_655
O5 Sr1 O3 72.86(10) . 1_655
O8 Sr1 O3 134.69(11) . 1_655
O2 Sr1 O9 82.41(18) 1_645 .
O7 Sr1 O9 82.27(19) 1_655 .
O12 Sr1 O9 158.82(17) . .
O4 Sr1 O9 70.93(16) . .
O1 Sr1 O9 66.03(19) 1_655 .
O5 Sr1 O9 124.33(17) . .
O8 Sr1 O9 105.8(2) . .
O3 Sr1 O9 116.04(19) 1_655 .
O2 Sr1 B1 99.02(12) 1_645 1_655
O7 Sr1 B1 25.47(14) 1_655 1_655
O12 Sr1 B1 73.38(13) . 1_655
O4 Sr1 B1 146.87(12) . 1_655
O1 Sr1 B1 69.74(12) 1_655 1_655
O5 Sr1 B1 100.23(12) . 1_655
O8 Sr1 B1 151.75(14) . 1_655
O3 Sr1 B1 27.41(11) 1_655 1_655
O9 Sr1 B1 101.6(2) . 1_655
O2 Sr1 Rb1 120.10(7) 1_645 1_654
O7 Sr1 Rb1 88.55(10) 1_655 1_654
O12 Sr1 Rb1 42.23(7) . 1_654
O4 Sr1 Rb1 108.25(8) . 1_654
O1 Sr1 Rb1 88.09(8) 1_655 1_654
O5 Sr1 Rb1 45.37(7) . 1_654
O8 Sr1 Rb1 92.55(10) . 1_654
O3 Sr1 Rb1 42.29(6) 1_655 1_654
O9 Sr1 Rb1 153.91(17) . 1_654
B1 Sr1 Rb1 64.19(10) 1_655 1_654
O2 Sr1 Rb1 99.64(8) 1_645 1_655
O7 Sr1 Rb1 38.18(9) 1_655 1_655
O12 Sr1 Rb1 122.08(8) . 1_655
O4 Sr1 Rb1 110.35(7) . 1_655
O1 Sr1 Rb1 45.27(8) 1_655 1_655
O5 Sr1 Rb1 117.43(8) . 1_655
O8 Sr1 Rb1 158.68(9) . 1_655
O3 Sr1 Rb1 64.37(7) 1_655 1_655
O9 Sr1 Rb1 53.09(18) . 1_655
B1 Sr1 Rb1 49.49(11) 1_655 1_655
Rb1 Sr1 Rb1 106.468(17) 1_654 1_655
C1 O1 Sr1 124.3(3) . 1_455
C1 O1 Rb1 90.6(3) . .
Sr1 O1 Rb1 100.47(11) 1_455 .
C1 O2 Sr1 152.1(3) . 1_465
C2 O3 B1 109.4(3) . .
C2 O3 Sr1 117.9(2) . 1_455
B1 O3 Sr1 97.0(3) . 1_455
C2 O3 Rb1 101.5(2) . 1_554
B1 O3 Rb1 133.0(3) . 1_554
Sr1 O3 Rb1 98.90(9) 1_455 1_554
C3 O4 B1 109.0(3) . .
C3 O4 Sr1 116.1(3) . .
B1 O4 Sr1 98.9(3) . .
C3 O4 Rb1 112.8(3) . .
B1 O4 Rb1 99.1(3) . .
Sr1 O4 Rb1 117.93(12) . .
C4 O5 Sr1 118.1(3) . .
C4 O5 Rb1 140.8(3) . 1_654
Sr1 O5 Rb1 97.01(10) . 1_654
B1 O7 Sr1 104.0(3) . 1_455
B1 O7 Rb1 97.2(3) . .
Sr1 O7 Rb1 109.59(14) 1_455 .
B1 O7 H10 119(6) . .
Sr1 O7 H10 133(6) 1_455 .
Rb1 O7 H10 83(7) . .
B1 O8 Sr1 98.6(3) . .
B1 O8 H11 107(7) . .
Sr1 O8 H11 128(7) . .
Sr1 O9 Rb1 106.7(2) . .
Sr1 O9 H1 128.8 . .
Rb1 O9 H1 108.6 . .
Sr1 O9 H12 123(10) . .
Rb1 O9 H12 69(10) . .
H1 O9 H12 103.4 . .
Rb1 O10 H2 109.4 . .
Rb1 O10 H3 81.0 . .
H2 O10 H3 111.1 . .
Rb1 O11 H4 109.5 . .
Rb1 O11 H5 116.6 . .
H4 O11 H5 112.4 . .
Sr1 O12 Rb1 100.86(11) . 1_654
Sr1 O12 H6 110.7 . .
Rb1 O12 H6 104.6 1_654 .
Sr1 O12 H7 127.1 . .
Rb1 O12 H7 98.8 1_654 .
H6 O12 H7 110.9 . .
O1 C1 O2 124.7(4) . .
O1 C1 C2 118.9(4) . .
O2 C1 C2 116.4(4) . .
O3 C2 C1 114.0(4) . .
O3 C2 C3 104.3(3) . .
C1 C2 C3 110.1(4) . .
O3 C2 Rb1 55.0(2) . 1_554
C1 C2 Rb1 128.0(3) . 1_554
C3 C2 Rb1 122.0(3) . 1_554
O3 C2 H8 109.5 . .
C1 C2 H8 109.5 . .
C3 C2 H8 109.5 . .
Rb1 C2 H8 54.5 1_554 .
O4 C3 C4 114.3(4) . .
O4 C3 C2 102.7(3) . .
C4 C3 C2 112.2(4) . .
O4 C3 H9 109.1 . .
C4 C3 H9 109.1 . .
C2 C3 H9 109.1 . .
O5 C4 O6 123.9(4) . .
O5 C4 C3 120.4(4) . .
O6 C4 C3 115.6(4) . .
O8 B1 O7 114.4(4) . .
O8 B1 O4 106.2(4) . .
O7 B1 O4 113.3(5) . .
O8 B1 O3 114.4(4) . .
O7 B1 O3 105.1(4) . .
O4 B1 O3 103.0(3) . .
O8 B1 Sr1 124.0(3) . 1_455
O7 B1 Sr1 50.5(3) . 1_455
O4 B1 Sr1 129.7(3) . 1_455
O3 B1 Sr1 55.6(2) . 1_455

loop_
_geom_bond_atom_site_label_1
_geom_bond_atom_site_label_2
_geom_bond_distance
_geom_bond_site_symmetry_2
Rb1 O3 2.915(3) 1_556
Rb1 O12 2.929(3) 1_456
Rb1 O4 2.931(4) .
Rb1 O7 3.012(4) .
Rb1 O11 3.032(4) .
Rb1 O5 3.069(3) 1_456
Rb1 O9 3.135(8) .
Rb1 O1 3.317(4) .
Rb1 C2 3.488(5) 1_556
Rb1 O10 3.543(6) .
Rb1 Sr1 4.2801(8) 1_456
Rb1 Sr1 4.5910(8) 1_455
Rb1 H10 3.00(6) .
Rb1 H12 3.01(11) .
Sr1 O2 2.594(3) 1_645
Sr1 O7 2.599(4) 1_655
Sr1 O12 2.617(4) .
Sr1 O4 2.626(3) .
Sr1 O1 2.628(3) 1_655
Sr1 O5 2.632(3) .
Sr1 O8 2.675(4) .
Sr1 O3 2.715(3) 1_655
Sr1 O9 2.797(7) .
Sr1 B1 3.266(6) 1_655
Sr1 Rb1 4.2801(8) 1_654
Sr1 Rb1 4.5909(8) 1_655
O1 C1 1.255(6) .
O1 Sr1 2.628(3) 1_455
O2 C1 1.261(6) .
O2 Sr1 2.594(3) 1_465
O3 C2 1.423(5) .
O3 B1 1.515(6) .
O3 Sr1 2.715(3) 1_455
O3 Rb1 2.915(3) 1_554
O4 C3 1.432(5) .
O4 B1 1.509(6) .
O5 C4 1.256(6) .
O5 Rb1 3.069(3) 1_654
O6 C4 1.271(6) .
O7 B1 1.448(7) .
O7 Sr1 2.599(4) 1_455
O7 H10 0.54(5) .
O8 B1 1.445(7) .
O8 H11 0.60(7) .
O9 H1 0.9359 .
O9 H12 0.45(9) .
O10 H2 0.8200 .
O10 H3 0.8351 .
O11 H4 0.8200 .
O11 H5 0.8288 .
O12 Rb1 2.929(3) 1_654
O12 H6 0.8307 .
O12 H7 0.8310 .
C1 C2 1.535(6) .
C2 C3 1.557(6) .
C2 Rb1 3.488(5) 1_554
C2 H8 0.9800 .
C3 C4 1.516(6) .
C3 H9 0.9800 .
B1 Sr1 3.266(6) 1_455

loop_
_geom_hbond_atom_site_label_D
_geom_hbond_atom_site_label_H
_geom_hbond_atom_site_label_A
_geom_hbond_distance_DH
_geom_hbond_distance_HA
_geom_hbond_distance_DA
_geom_hbond_angle_DHA
_geom_hbond_site_symmetry_A
O11 H5 O9 0.83 2.50 3.013(8) 120.7 1_465
O11 H5 O2 0.83 2.22 2.822(5) 129.7 .
O12 H7 O11 0.83 1.99 2.785(5) 159.3 1_644
O10 H3 O6 0.84 2.03 2.841(6) 162.2 1_556
O12 H6 O6 0.83 2.00 2.821(6) 168.0 1_645
O11 H4 O6 0.82 1.99 2.787(6) 164.5 1_456
O10 H2 O1 0.82 1.98 2.781(6) 164.0 1_655
O9 H1 O5 0.94 2.21 3.115(8) 163.6 1_556

loop_
_geom_torsion_atom_site_label_1
_geom_torsion_atom_site_label_2
_geom_torsion_atom_site_label_3
_geom_torsion_atom_site_label_4
_geom_torsion
_geom_torsion_site_symmetry_1
_geom_torsion_site_symmetry_4
O3 Rb1 O1 C1 118.7(3) 1_556 .
O12 Rb1 O1 C1 -167.6(3) 1_456 .
O4 Rb1 O1 C1 -46.1(3) . .
O7 Rb1 O1 C1 -99.7(3) . .
O11 Rb1 O1 C1 67.5(3) . .
O5 Rb1 O1 C1 132.9(3) 1_456 .
O9 Rb1 O1 C1 -47.5(4) . .
C2 Rb1 O1 C1 88.8(3) 1_556 .
O10 Rb1 O1 C1 13.6(3) . .
Sr1 Rb1 O1 C1 151.9(3) 1_456 .
Sr1 Rb1 O1 C1 -125.1(3) 1_455 .
O3 Rb1 O1 Sr1 -116.17(14) 1_556 1_455
O12 Rb1 O1 Sr1 -42.51(13) 1_456 1_455
O4 Rb1 O1 Sr1 79.05(11) . 1_455
O7 Rb1 O1 Sr1 25.43(11) . 1_455
O11 Rb1 O1 Sr1 -167.39(14) . 1_455
O5 Rb1 O1 Sr1 -101.93(11) 1_456 1_455
O9 Rb1 O1 Sr1 77.6(2) . 1_455
C2 Rb1 O1 Sr1 -146.07(11) 1_556 1_455
O10 Rb1 O1 Sr1 138.71(11) . 1_455
Sr1 Rb1 O1 Sr1 -82.96(10) 1_456 1_455
O2 Sr1 O4 C3 -160.4(3) 1_645 .
O7 Sr1 O4 C3 92.9(4) 1_655 .
O12 Sr1 O4 C3 -70.2(3) . .
O1 Sr1 O4 C3 57.7(3) 1_655 .
O5 Sr1 O4 C3 -21.4(3) . .
O8 Sr1 O4 C3 -105.2(3) . .
O3 Sr1 O4 C3 17.4(3) 1_655 .
O9 Sr1 O4 C3 126.2(3) . .
B1 Sr1 O4 C3 44.3(4) 1_655 .
Rb1 Sr1 O4 C3 -26.2(3) 1_654 .
Rb1 Sr1 O4 C3 89.9(3) 1_655 .
O2 Sr1 O4 B1 -44.0(3) 1_645 .
O7 Sr1 O4 B1 -150.7(3) 1_655 .
O12 Sr1 O4 B1 46.1(3) . .
O1 Sr1 O4 B1 174.1(3) 1_655 .
O5 Sr1 O4 B1 95.0(3) . .
O8 Sr1 O4 B1 11.1(3) . .
O3 Sr1 O4 B1 133.8(3) 1_655 .
O9 Sr1 O4 B1 -117.4(4) . .
B1 Sr1 O4 B1 160.7(4) 1_655 .
Rb1 Sr1 O4 B1 90.1(3) 1_654 .
Rb1 Sr1 O4 B1 -153.7(3) 1_655 .
O2 Sr1 O4 Rb1 61.32(15) 1_645 .
O7 Sr1 O4 Rb1 -45.4(3) 1_655 .
O12 Sr1 O4 Rb1 151.46(12) . .
O1 Sr1 O4 Rb1 -80.61(14) 1_655 .
O5 Sr1 O4 Rb1 -159.66(18) . .
O8 Sr1 O4 Rb1 116.46(19) . .
O3 Sr1 O4 Rb1 -120.90(13) 1_655 .
O9 Sr1 O4 Rb1 -12.1(2) . .
B1 Sr1 O4 Rb1 -94.0(2) 1_655 .
Rb1 Sr1 O4 Rb1 -164.53(9) 1_654 .
Rb1 Sr1 O4 Rb1 -48.39(13) 1_655 .
O3 Rb1 O4 C3 -112.3(3) 1_556 .
O12 Rb1 O4 C3 157.2(2) 1_456 .
O7 Rb1 O4 C3 121.6(3) . .
O11 Rb1 O4 C3 -6.9(3) . .
O5 Rb1 O4 C3 51.0(4) 1_456 .
O9 Rb1 O4 C3 -128.1(3) . .
O1 Rb1 O4 C3 53.0(3) . .
C2 Rb1 O4 C3 -76.9(3) 1_556 .
O10 Rb1 O4 C3 -52.1(3) . .
Sr1 Rb1 O4 C3 161.4(2) 1_456 .
Sr1 Rb1 O4 C3 89.9(3) 1_455 .
O3 Rb1 O4 B1 132.6(2) 1_556 .
O12 Rb1 O4 B1 42.0(3) 1_456 .
O7 Rb1 O4 B1 6.5(2) . .
O11 Rb1 O4 B1 -122.0(3) . .
O5 Rb1 O4 B1 -64.2(3) 1_456 .
O9 Rb1 O4 B1 116.7(3) . .
O1 Rb1 O4 B1 -62.1(2) . .
C2 Rb1 O4 B1 168.0(2) 1_556 .
O10 Rb1 O4 B1 -167.3(3) . .
Sr1 Rb1 O4 B1 46.2(4) 1_456 .
Sr1 Rb1 O4 B1 -25.3(2) 1_455 .
O3 Rb1 O4 Sr1 27.4(2) 1_556 .
O12 Rb1 O4 Sr1 -63.19(17) 1_456 .
O7 Rb1 O4 Sr1 -98.74(18) . .
O11 Rb1 O4 Sr1 132.76(13) . .
O5 Rb1 O4 Sr1 -169.39(14) 1_456 .
O9 Rb1 O4 Sr1 11.48(18) . .
O1 Rb1 O4 Sr1 -167.34(15) . .
C2 Rb1 O4 Sr1 62.76(19) 1_556 .
O10 Rb1 O4 Sr1 87.48(15) . .
Sr1 Rb1 O4 Sr1 -59.0(3) 1_456 .
Sr1 Rb1 O4 Sr1 -130.51(14) 1_455 .
O2 Sr1 O5 C4 115.1(3) 1_645 .
O7 Sr1 O5 C4 -119.9(3) 1_655 .
O12 Sr1 O5 C4 164.7(3) . .
O4 Sr1 O5 C4 24.4(3) . .
O1 Sr1 O5 C4 -59.6(3) 1_655 .
O8 Sr1 O5 C4 82.2(3) . .
O3 Sr1 O5 C4 -123.7(3) 1_655 .
O9 Sr1 O5 C4 -13.4(4) . .
B1 Sr1 O5 C4 -125.2(3) 1_655 .
Rb1 Sr1 O5 C4 -162.1(4) 1_654 .
Rb1 Sr1 O5 C4 -75.7(3) 1_655 .
O2 Sr1 O5 Rb1 -82.76(18) 1_645 1_654
O7 Sr1 O5 Rb1 42.22(17) 1_655 1_654
O12 Sr1 O5 Rb1 -33.17(10) . 1_654
O4 Sr1 O5 Rb1 -173.50(15) . 1_654
O1 Sr1 O5 Rb1 102.52(12) 1_655 1_654
O8 Sr1 O5 Rb1 -115.71(13) . 1_654
O3 Sr1 O5 Rb1 38.43(9) 1_655 1_654
O9 Sr1 O5 Rb1 148.7(2) . 1_654
B1 Sr1 O5 Rb1 36.90(14) 1_655 1_654
Rb1 Sr1 O5 Rb1 86.36(9) 1_655 1_654
O3 Rb1 O7 B1 -135.0(3) 1_556 .
O12 Rb1 O7 B1 -158.5(3) 1_456 .
O4 Rb1 O7 B1 -6.7(3) . .
O11 Rb1 O7 B1 65.9(3) . .
O5 Rb1 O7 B1 143.0(3) 1_456 .
O9 Rb1 O7 B1 -63.3(3) . .
O1 Rb1 O7 B1 80.7(3) . .
C2 Rb1 O7 B1 -125.5(5) 1_556 .
O10 Rb1 O7 B1 -0.8(3) . .
Sr1 Rb1 O7 B1 -174.5(3) 1_456 .
Sr1 Rb1 O7 B1 107.7(3) 1_455 .
O3 Rb1 O7 Sr1 117.35(17) 1_556 1_455
O12 Rb1 O7 Sr1 93.83(15) 1_456 1_455
O4 Rb1 O7 Sr1 -114.4(2) . 1_455
O11 Rb1 O7 Sr1 -41.8(2) . 1_455
O5 Rb1 O7 Sr1 35.33(19) 1_456 1_455
O9 Rb1 O7 Sr1 -171.0(2) . 1_455
O1 Rb1 O7 Sr1 -26.95(11) . 1_455
C2 Rb1 O7 Sr1 126.8(4) 1_556 1_455
O10 Rb1 O7 Sr1 -108.45(14) . 1_455
Sr1 Rb1 O7 Sr1 77.80(15) 1_456 1_455
O2 Sr1 O8 B1 117.1(3) 1_645 .
O7 Sr1 O8 B1 145.2(3) 1_655 .
O12 Sr1 O8 B1 -162.7(3) . .
O4 Sr1 O8 B1 -11.6(3) . .
O1 Sr1 O8 B1 -33.1(4) 1_655 .
O5 Sr1 O8 B1 -82.7(3) . .
O3 Sr1 O8 B1 -118.6(3) 1_655 .
O9 Sr1 O8 B1 38.6(3) . .
B1 Sr1 O8 B1 -155.8(4) 1_655 .
Rb1 Sr1 O8 B1 -122.7(3) 1_654 .
Rb1 Sr1 O8 B1 30.8(5) 1_655 .
O2 Sr1 O9 Rb1 -105.4(2) 1_645 .
O7 Sr1 O9 Rb1 173.5(2) 1_655 .
O12 Sr1 O9 Rb1 -129.3(4) . .
O4 Sr1 O9 Rb1 10.40(16) . .
O1 Sr1 O9 Rb1 95.4(2) 1_655 .
O5 Sr1 O9 Rb1 45.8(3) . .
O8 Sr1 O9 Rb1 -30.0(3) . .
O3 Sr1 O9 Rb1 132.15(19) 1_655 .
B1 Sr1 O9 Rb1 156.9(2) 1_655 .
Rb1 Sr1 O9 Rb1 103.1(4) 1_654 .
Rb1 Sr1 O9 Rb1 146.4(3) 1_655 .
O3 Rb1 O9 Sr1 179.5(2) 1_556 .
O12 Rb1 O9 Sr1 118.5(2) 1_456 .
O4 Rb1 O9 Sr1 -9.93(16) . .
O7 Rb1 O9 Sr1 35.4(2) . .
O11 Rb1 O9 Sr1 -96.7(2) . .
O5 Rb1 O9 Sr1 170.81(12) 1_456 .
O1 Rb1 O9 Sr1 -8.4(4) . .
C2 Rb1 O9 Sr1 -157.4(2) 1_556 .
O10 Rb1 O9 Sr1 -80.8(2) . .
Sr1 Rb1 O9 Sr1 152.74(17) 1_456 .
Sr1 Rb1 O9 Sr1 30.0(3) 1_455 .
O2 Sr1 O12 Rb1 -172.95(12) 1_645 1_654
O7 Sr1 O12 Rb1 -92.19(12) 1_655 1_654
O4 Sr1 O12 Rb1 79.05(13) . 1_654
O1 Sr1 O12 Rb1 -23.26(17) 1_655 1_654
O5 Sr1 O12 Rb1 35.41(11) . 1_654
O8 Sr1 O12 Rb1 106.88(13) . 1_654
O3 Sr1 O12 Rb1 -41.08(9) 1_655 1_654
O9 Sr1 O12 Rb1 -148.8(5) . 1_654
B1 Sr1 O12 Rb1 -69.69(12) 1_655 1_654
Rb1 Sr1 O12 Rb1 -78.88(10) 1_655 1_654
Sr1 O1 C1 O2 166.2(3) 1_455 .
Rb1 O1 C1 O2 -90.7(4) . .
Sr1 O1 C1 C2 -16.4(6) 1_455 .
Rb1 O1 C1 C2 86.8(4) . .
Sr1 O2 C1 O1 -125.3(6) 1_465 .
Sr1 O2 C1 C2 57.1(8) 1_465 .
B1 O3 C2 C1 -95.3(4) . .
Sr1 O3 C2 C1 14.1(4) 1_455 .
Rb1 O3 C2 C1 120.7(3) 1_554 .
B1 O3 C2 C3 24.7(4) . .
Sr1 O3 C2 C3 134.1(3) 1_455 .
Rb1 O3 C2 C3 -119.3(3) 1_554 .
B1 O3 C2 Rb1 144.0(4) . 1_554
Sr1 O3 C2 Rb1 -106.6(2) 1_455 1_554
O1 C1 C2 O3 0.5(6) . .
O2 C1 C2 O3 178.2(4) . .
O1 C1 C2 C3 -116.3(4) . .
O2 C1 C2 C3 61.4(5) . .
O1 C1 C2 Rb1 63.8(5) . 1_554
O2 C1 C2 Rb1 -118.6(4) . 1_554
B1 O4 C3 C4 -91.4(4) . .
Sr1 O4 C3 C4 19.2(4) . .
Rb1 O4 C3 C4 159.6(3) . .
B1 O4 C3 C2 30.5(5) . .
Sr1 O4 C3 C2 141.1(3) . .
Rb1 O4 C3 C2 -78.5(3) . .
O3 C2 C3 O4 -33.9(4) . .
C1 C2 C3 O4 88.7(4) . .
Rb1 C2 C3 O4 -91.3(3) 1_554 .
O3 C2 C3 C4 89.4(4) . .
C1 C2 C3 C4 -148.0(4) . .
Rb1 C2 C3 C4 32.0(5) 1_554 .
Sr1 O5 C4 O6 155.6(3) . .
Rb1 O5 C4 O6 4.5(8) 1_654 .
Sr1 O5 C4 C3 -24.9(5) . .
Rb1 O5 C4 C3 -176.0(3) 1_654 .
O4 C3 C4 O5 3.5(6) . .
C2 C3 C4 O5 -113.0(5) . .
O4 C3 C4 O6 -176.9(4) . .
C2 C3 C4 O6 66.5(5) . .
Sr1 O8 B1 O7 -108.9(4) . .
Sr1 O8 B1 O4 16.9(4) . .
Sr1 O8 B1 O3 129.8(3) . .
Sr1 O8 B1 Sr1 -166.5(2) . 1_455
Sr1 O7 B1 O8 -114.9(4) 1_455 .
Rb1 O7 B1 O8 132.8(4) . .
Sr1 O7 B1 O4 123.1(3) 1_455 .
Rb1 O7 B1 O4 10.8(4) . .
Sr1 O7 B1 O3 11.4(4) 1_455 .
Rb1 O7 B1 O3 -101.0(3) . .
Rb1 O7 B1 Sr1 -112.3(2) . 1_455
C3 O4 B1 O8 104.4(4) . .
Sr1 O4 B1 O8 -17.3(4) . .
Rb1 O4 B1 O8 -137.6(3) . .
C3 O4 B1 O7 -129.2(4) . .
Sr1 O4 B1 O7 109.2(4) . .
Rb1 O4 B1 O7 -11.2(4) . .
C3 O4 B1 O3 -16.1(5) . .
Sr1 O4 B1 O3 -137.8(3) . .
Rb1 O4 B1 O3 101.9(3) . .
C3 O4 B1 Sr1 -72.0(5) . 1_455
Sr1 O4 B1 Sr1 166.4(3) . 1_455
Rb1 O4 B1 Sr1 46.0(4) . 1_455
C2 O3 B1 O8 -121.4(4) . .
Sr1 O3 B1 O8 115.7(4) 1_455 .
Rb1 O3 B1 O8 6.6(6) 1_554 .
C2 O3 B1 O7 112.3(4) . .
Sr1 O3 B1 O7 -10.6(4) 1_455 .
Rb1 O3 B1 O7 -119.7(4) 1_554 .
C2 O3 B1 O4 -6.7(5) . .
Sr1 O3 B1 O4 -129.6(3) 1_455 .
Rb1 O3 B1 O4 121.3(3) 1_554 .
C2 O3 B1 Sr1 122.9(3) . 1_455
Rb1 O3 B1 Sr1 -109.1(3) 1_554 1_455
